data_2227458
loop_
_publ_author_name
'Sundar, J. Kalyana'
'Maharani, S.'
'Kumar, R. Ranjith'
'Natarajan, S.'
'Suresh, J.'
'Lakshman, P. L. Nilantha'

_publ_section_title
;
 <i>rac</i>-2-Hydroxy-2-(2-oxocyclopentyl)-1<i>H</i>-indene-1,3(2<i>H</i>)-dione
;
_journal_coeditor_code GK2301
_journal_issue 11
_journal_name_full 'Acta Crystallographica Section E'
_journal_page_first o2967
_journal_paper_doi 10.1107/S1600536810042856
_journal_volume 66
_journal_year 2010
_chemical_formula_iupac 'C14 H12 O4'
_chemical_formula_moiety 'C14 H12 O4'
_chemical_formula_sum 'C14 H12 O4'
_chemical_formula_weight 244.24
_chemical_name_systematic
;
<i>rac</i>-2-Hydroxy-2-(2-oxocyclopentyl)-1<i>H</i>-indene-1,3(2<i>H</i>)-dione
;
_space_group_IT_number 2
_symmetry_cell_setting triclinic
_symmetry_space_group_name_Hall '-P 1'
_symmetry_space_group_name_H-M 'P -1'
_atom_sites_solution_hydrogens geom
_atom_sites_solution_primary direct
_atom_sites_solution_secondary difmap
_audit_creation_method SHELXL-97
_cell_angle_alpha 66.95(3)
_cell_angle_beta 74.36(2)
_cell_angle_gamma 68.50(3)
_cell_formula_units_Z 2
_cell_length_a 8.044(3)
_cell_length_b 8.404(4)
_cell_length_c 10.239(3)
_cell_measurement_reflns_used 25
_cell_measurement_temperature 293(2)
_cell_measurement_theta_max 25
_cell_measurement_theta_min 2
_cell_volume 586.1(4)
_computing_cell_refinement 'CAD-4 EXPRESS (Enraf--Nonius, 1994)'
_computing_data_collection 'CAD-4 EXPRESS (Enraf--Nonius, 1994)'
_computing_data_reduction 'XCAD4 (Harms & Wocadlo, 1996)'
_computing_molecular_graphics 'PLATON (Spek, 2009)'
_computing_publication_material 'SHELXL97 (Sheldrick, 2008)'
_computing_structure_refinement 'SHELXL97 (Sheldrick, 2008)'
_computing_structure_solution 'SHELXS97 (Sheldrick, 2008)'
_diffrn_ambient_temperature 293(2)
_diffrn_measured_fraction_theta_full 1.000
_diffrn_measured_fraction_theta_max 1.000
_diffrn_measurement_device_type 'Nonius MACH3'
_diffrn_measurement_method \w-2\q
_diffrn_radiation_monochromator graphite
_diffrn_radiation_source 'fine-focus sealed tube'
_diffrn_radiation_type MoK\a
_diffrn_radiation_wavelength 0.71069
_diffrn_reflns_av_R_equivalents 0.0161
_diffrn_reflns_av_sigmaI/netI 0.0106
_diffrn_reflns_limit_h_max 9
_diffrn_reflns_limit_h_min -1
_diffrn_reflns_limit_k_max 9
_diffrn_reflns_limit_k_min -9
_diffrn_reflns_limit_l_max 12
_diffrn_reflns_limit_l_min -11
_diffrn_reflns_number 2534
_diffrn_reflns_theta_full 24.97
_diffrn_reflns_theta_max 24.97
_diffrn_reflns_theta_min 2.19
_diffrn_standards_decay_% 0
_diffrn_standards_interval_time 60
_diffrn_standards_number 3
_exptl_absorpt_coefficient_mu 0.102
_exptl_absorpt_correction_T_max 0.9810
_exptl_absorpt_correction_T_min 0.9740
_exptl_absorpt_correction_type psi-scan
_exptl_absorpt_process_details '(North <i>et al.</i>, 1968)'
_exptl_crystal_colour colourless
_exptl_crystal_density_diffrn 1.384
_exptl_crystal_density_method 'not measured'
_exptl_crystal_description block
_exptl_crystal_F_000 256
_exptl_crystal_size_max 0.26
_exptl_crystal_size_mid 0.22
_exptl_crystal_size_min 0.19
_refine_diff_density_max 0.248
_refine_diff_density_min -0.234
_refine_ls_extinction_coef 0.059(7)
_refine_ls_extinction_expression Fc^*^=kFc[1+0.001xFc^2^\l^3^/sin(2\q)]^-1/4^
_refine_ls_extinction_method 'SHELXL97 (Sheldrick, 2008)'
_refine_ls_goodness_of_fit_ref 1.074
_refine_ls_hydrogen_treatment constr
_refine_ls_matrix_type full
_refine_ls_number_parameters 164
_refine_ls_number_reflns 2054
_refine_ls_number_restraints 0
_refine_ls_restrained_S_all 1.074
_refine_ls_R_factor_all 0.0405
_refine_ls_R_factor_gt 0.0376
_refine_ls_shift/su_max 0.000
_refine_ls_shift/su_mean 0.000
_refine_ls_structure_factor_coef Fsqd
_refine_ls_weighting_details 'calc w=1/[\s^2^(Fo^2^)+(0.0487P)^2^+0.2034P] where P=(Fo^2^+2Fc^2^)/3'
_refine_ls_weighting_scheme calc
_refine_ls_wR_factor_gt 0.1015
_refine_ls_wR_factor_ref 0.1040
_reflns_number_gt 1886
_reflns_number_total 2054
_reflns_threshold_expression I>2sigma(I)
_cod_data_source_file gk2301.cif
_cod_data_source_block I
_cod_database_code 2227458
_cod_database_fobs_code 2227458

loop_
_symmetry_equiv_pos_as_xyz
'x, y, z'
'-x, -y, -z'

loop_
_atom_site_type_symbol
_atom_site_label
_atom_site_fract_x
_atom_site_fract_y
_atom_site_fract_z
_atom_site_U_iso_or_equiv
_atom_site_adp_type
_atom_site_calc_flag
_atom_site_refinement_flags
_atom_site_occupancy
_atom_site_disorder_assembly
_atom_site_disorder_group
C C1 0.4901(2) 0.0143(2) 0.33717(14) 0.0367(4) Uani d . 1 . .
C C2 0.6584(2) -0.1372(2) 0.32374(19) 0.0505(4) Uani d . 1 . .
H H2A 0.7411 -0.1548 0.3852 0.061 Uiso calc R 1 . .
H H2B 0.7191 -0.1129 0.2254 0.061 Uiso calc R 1 . .
C C3 0.5929(3) -0.3013(2) 0.3708(2) 0.0551(5) Uani d . 1 . .
H H3A 0.5821 -0.3580 0.4742 0.066 Uiso calc R 1 . .
H H3B 0.6745 -0.3896 0.3258 0.066 Uiso calc R 1 . .
C C4 0.4084(2) -0.2245(2) 0.3207(2) 0.0494(4) Uani d . 1 . .
H H4A 0.3353 -0.3064 0.3719 0.059 Uiso calc R 1 . .
H H4B 0.4206 -0.2008 0.2184 0.059 Uiso calc R 1 . .
C C5 0.3268(2) -0.04868(19) 0.35711(15) 0.0367(4) Uani d . 1 . .
H H5 0.2797 -0.0818 0.4598 0.044 Uiso calc R 1 . .
C C6 0.17097(19) 0.09543(19) 0.27852(15) 0.0353(3) Uani d . 1 . .
C C7 0.2311(2) 0.1817(2) 0.11679(15) 0.0387(4) Uani d . 1 . .
C C8 0.2136(2) 0.3728(2) 0.09029(16) 0.0379(4) Uani d . 1 . .
C C9 0.2631(2) 0.5004(2) -0.03520(18) 0.0502(4) Uani d . 1 . .
H H9 0.3169 0.4710 -0.1186 0.060 Uiso calc R 1 . .
C C10 0.2304(3) 0.6721(2) -0.0329(2) 0.0573(5) Uani d . 1 . .
H H10 0.2618 0.7600 -0.1163 0.069 Uiso calc R 1 . .
C C11 0.1513(3) 0.7168(2) 0.0916(2) 0.0561(5) Uani d . 1 . .
H H11 0.1308 0.8338 0.0902 0.067 Uiso calc R 1 . .
C C12 0.1028(2) 0.5900(2) 0.21723(19) 0.0470(4) Uani d . 1 . .
H H12 0.0508 0.6193 0.3008 0.056 Uiso calc R 1 . .
C C13 0.13396(19) 0.4179(2) 0.21488(16) 0.0366(3) Uani d . 1 . .
C C14 0.09696(19) 0.2590(2) 0.33215(15) 0.0362(3) Uani d . 1 . .
O O1 0.48152(16) 0.16243(15) 0.33474(12) 0.0484(3) Uani d . 1 . .
O O2 0.03172(15) 0.02227(15) 0.29221(13) 0.0487(3) Uani d . 1 . .
H H2 -0.0080 -0.0170 0.3773 0.073 Uiso calc R 1 . .
O O3 0.2801(2) 0.10548(17) 0.02872(13) 0.0602(4) Uani d . 1 . .
O O4 0.01604(16) 0.25544(16) 0.45179(12) 0.0502(3) Uani d . 1 . .

loop_
_atom_site_aniso_label
_atom_site_aniso_U_11
_atom_site_aniso_U_22
_atom_site_aniso_U_33
_atom_site_aniso_U_12
_atom_site_aniso_U_13
_atom_site_aniso_U_23
C1 0.0390(8) 0.0451(9) 0.0268(7) -0.0147(7) -0.0051(6) -0.0103(6)
C2 0.0385(9) 0.0636(11) 0.0529(10) -0.0090(8) -0.0067(7) -0.0282(9)
C3 0.0563(11) 0.0472(10) 0.0590(11) 0.0008(8) -0.0178(8) -0.0231(8)
C4 0.0534(10) 0.0382(9) 0.0599(10) -0.0117(7) -0.0158(8) -0.0162(7)
C5 0.0392(8) 0.0369(8) 0.0330(7) -0.0144(6) -0.0043(6) -0.0082(6)
C6 0.0368(8) 0.0355(8) 0.0349(7) -0.0164(6) -0.0048(6) -0.0077(6)
C7 0.0419(8) 0.0409(8) 0.0338(8) -0.0138(6) -0.0051(6) -0.0117(6)
C8 0.0378(8) 0.0392(8) 0.0345(7) -0.0138(6) -0.0071(6) -0.0064(6)
C9 0.0581(10) 0.0529(10) 0.0353(8) -0.0246(8) -0.0039(7) -0.0043(7)
C10 0.0668(12) 0.0465(10) 0.0520(10) -0.0299(9) -0.0110(9) 0.0044(8)
C11 0.0639(11) 0.0356(9) 0.0691(12) -0.0193(8) -0.0185(9) -0.0073(8)
C12 0.0483(9) 0.0397(9) 0.0527(10) -0.0113(7) -0.0083(7) -0.0158(7)
C13 0.0335(7) 0.0367(8) 0.0372(8) -0.0108(6) -0.0057(6) -0.0087(6)
C14 0.0312(7) 0.0400(8) 0.0343(8) -0.0118(6) -0.0028(6) -0.0091(6)
O1 0.0516(7) 0.0463(7) 0.0537(7) -0.0207(5) -0.0116(5) -0.0145(5)
O2 0.0464(7) 0.0514(7) 0.0525(7) -0.0268(5) -0.0123(5) -0.0066(5)
O3 0.0894(10) 0.0528(7) 0.0402(6) -0.0226(7) -0.0035(6) -0.0195(6)
O4 0.0528(7) 0.0511(7) 0.0383(6) -0.0173(5) 0.0087(5) -0.0143(5)

loop_
_atom_type_symbol
_atom_type_description
_atom_type_scat_dispersion_real
_atom_type_scat_dispersion_imag
_atom_type_scat_source
C C 0.0033 0.0016 'International Tables Vol C Tables 4.2.6.8 and 6.1.1.4'
H H 0.0000 0.0000 'International Tables Vol C Tables 4.2.6.8 and 6.1.1.4'
O O 0.0106 0.0060 'International Tables Vol C Tables 4.2.6.8 and 6.1.1.4'

loop_
_geom_angle_atom_site_label_1
_geom_angle_atom_site_label_2
_geom_angle_atom_site_label_3
_geom_angle_site_symmetry_1
_geom_angle_site_symmetry_3
_geom_angle
_geom_angle_publ_flag
O1 C1 C2 . . 126.74(15) ?
O1 C1 C5 . . 124.60(14) ?
C2 C1 C5 . . 108.66(13) ?
C1 C2 C3 . . 104.51(14) ?
C1 C2 H2A . . 110.9 ?
C3 C2 H2A . . 110.9 ?
C1 C2 H2B . . 110.9 ?
C3 C2 H2B . . 110.9 ?
H2A C2 H2B . . 108.9 ?
C2 C3 C4 . . 103.75(14) ?
C2 C3 H3A . . 111.0 ?
C4 C3 H3A . . 111.0 ?
C2 C3 H3B . . 111.0 ?
C4 C3 H3B . . 111.0 ?
H3A C3 H3B . . 109.0 ?
C3 C4 C5 . . 102.74(13) ?
C3 C4 H4A . . 111.2 ?
C5 C4 H4A . . 111.2 ?
C3 C4 H4B . . 111.2 ?
C5 C4 H4B . . 111.2 ?
H4A C4 H4B . . 109.1 ?
C1 C5 C4 . . 103.78(13) ?
C1 C5 C6 . . 114.77(12) ?
C4 C5 C6 . . 117.09(13) ?
C1 C5 H5 . . 106.9 ?
C4 C5 H5 . . 106.9 ?
C6 C5 H5 . . 106.9 ?
O2 C6 C5 . . 111.26(12) ?
O2 C6 C14 . . 110.92(12) ?
C5 C6 C14 . . 110.99(12) ?
O2 C6 C7 . . 107.82(12) ?
C5 C6 C7 . . 113.02(12) ?
C14 C6 C7 . . 102.49(12) ?
O3 C7 C8 . . 126.80(14) ?
O3 C7 C6 . . 125.30(14) ?
C8 C7 C6 . . 107.89(13) ?
C9 C8 C13 . . 120.56(15) ?
C9 C8 C7 . . 129.09(15) ?
C13 C8 C7 . . 110.35(13) ?
C10 C9 C8 . . 118.04(17) ?
C10 C9 H9 . . 121.0 ?
C8 C9 H9 . . 121.0 ?
C9 C10 C11 . . 121.33(16) ?
C9 C10 H10 . . 119.3 ?
C11 C10 H10 . . 119.3 ?
C12 C11 C10 . . 120.90(17) ?
C12 C11 H11 . . 119.6 ?
C10 C11 H11 . . 119.6 ?
C11 C12 C13 . . 117.90(17) ?
C11 C12 H12 . . 121.1 ?
C13 C12 H12 . . 121.1 ?
C12 C13 C8 . . 121.28(14) ?
C12 C13 C14 . . 129.02(15) ?
C8 C13 C14 . . 109.69(14) ?
O4 C14 C13 . . 126.49(15) ?
O4 C14 C6 . . 124.45(13) ?
C13 C14 C6 . . 109.03(12) ?
C6 O2 H2 . . 109.5 ?

loop_
_geom_bond_atom_site_label_1
_geom_bond_atom_site_label_2
_geom_bond_site_symmetry_2
_geom_bond_distance
_geom_bond_publ_flag
C1 O1 . 1.2116(19) ?
C1 C2 . 1.499(2) ?
C1 C5 . 1.526(2) ?
C2 C3 . 1.512(3) ?
C2 H2A . 0.9700 ?
C2 H2B . 0.9700 ?
C3 C4 . 1.528(3) ?
C3 H3A . 0.9700 ?
C3 H3B . 0.9700 ?
C4 C5 . 1.531(2) ?
C4 H4A . 0.9700 ?
C4 H4B . 0.9700 ?
C5 C6 . 1.534(2) ?
C5 H5 . 0.9800 ?
C6 O2 . 1.4160(18) ?
C6 C14 . 1.536(2) ?
C6 C7 . 1.545(2) ?
C7 O3 . 1.2059(19) ?
C7 C8 . 1.479(2) ?
C8 C9 . 1.384(2) ?
C8 C13 . 1.393(2) ?
C9 C10 . 1.378(3) ?
C9 H9 . 0.9300 ?
C10 C11 . 1.391(3) ?
C10 H10 . 0.9300 ?
C11 C12 . 1.379(3) ?
C11 H11 . 0.9300 ?
C12 C13 . 1.383(2) ?
C12 H12 . 0.9300 ?
C13 C14 . 1.469(2) ?
C14 O4 . 1.2169(18) ?
O2 H2 . 0.8200 ?

loop_
_geom_hbond_atom_site_label_D
_geom_hbond_atom_site_label_H
_geom_hbond_atom_site_label_A
_geom_hbond_site_symmetry_A
_geom_hbond_distance_DH
_geom_hbond_distance_HA
_geom_hbond_distance_DA
_geom_hbond_angle_DHA
_geom_hbond_publ_flag
O2 H2 O4 2_556 0.82 2.09 2.791(2) 143 y
C2 H2A O4 2_656 0.97 2.60 3.560(2) 171 n
C2 H2B O3 2_655 0.97 2.58 3.423(2) 146 n

loop_
_geom_torsion_atom_site_label_1
_geom_torsion_atom_site_label_2
_geom_torsion_atom_site_label_3
_geom_torsion_atom_site_label_4
_geom_torsion_site_symmetry_1
_geom_torsion_site_symmetry_2
_geom_torsion_site_symmetry_3
_geom_torsion_site_symmetry_4
_geom_torsion
_geom_torsion_publ_flag
O1 C1 C2 C3 . . . . 166.12(15) ?
C5 C1 C2 C3 . . . . -13.03(17) ?
C1 C2 C3 C4 . . . . 33.50(18) ?
C2 C3 C4 C5 . . . . -41.27(18) ?
O1 C1 C5 C4 . . . . 168.45(14) ?
C2 C1 C5 C4 . . . . -12.37(16) ?
O1 C1 C5 C6 . . . . 39.4(2) ?
C2 C1 C5 C6 . . . . -141.39(14) ?
C3 C4 C5 C1 . . . . 32.54(16) ?
C3 C4 C5 C6 . . . . 160.13(14) ?
C1 C5 C6 O2 . . . . 174.96(11) ?
C4 C5 C6 O2 . . . . 52.92(18) ?
C1 C5 C6 C14 . . . . -61.01(16) ?
C4 C5 C6 C14 . . . . 176.94(12) ?
C1 C5 C6 C7 . . . . 53.49(17) ?
C4 C5 C6 C7 . . . . -68.56(17) ?
O2 C6 C7 O3 . . . . -54.4(2) ?
C5 C6 C7 O3 . . . . 69.0(2) ?
C14 C6 C7 O3 . . . . -171.52(16) ?
O2 C6 C7 C8 . . . . 124.29(13) ?
C5 C6 C7 C8 . . . . -112.31(14) ?
C14 C6 C7 C8 . . . . 7.21(15) ?
O3 C7 C8 C9 . . . . -6.3(3) ?
C6 C7 C8 C9 . . . . 174.99(15) ?
O3 C7 C8 C13 . . . . 173.24(16) ?
C6 C7 C8 C13 . . . . -5.46(17) ?
C13 C8 C9 C10 . . . . -0.3(2) ?
C7 C8 C9 C10 . . . . 179.19(16) ?
C8 C9 C10 C11 . . . . 0.5(3) ?
C9 C10 C11 C12 . . . . -0.1(3) ?
C10 C11 C12 C13 . . . . -0.5(3) ?
C11 C12 C13 C8 . . . . 0.7(2) ?
C11 C12 C13 C14 . . . . 179.53(15) ?
C9 C8 C13 C12 . . . . -0.3(2) ?
C7 C8 C13 C12 . . . . -179.90(14) ?
C9 C8 C13 C14 . . . . -179.32(14) ?
C7 C8 C13 C14 . . . . 1.09(17) ?
C12 C13 C14 O4 . . . . 7.0(3) ?
C8 C13 C14 O4 . . . . -174.07(15) ?
C12 C13 C14 C6 . . . . -175.15(15) ?
C8 C13 C14 C6 . . . . 3.77(16) ?
O2 C6 C14 O4 . . . . 56.38(19) ?
C5 C6 C14 O4 . . . . -67.85(19) ?
C7 C6 C14 O4 . . . . 171.22(14) ?
O2 C6 C14 C13 . . . . -121.51(13) ?
C5 C6 C14 C13 . . . . 114.26(13) ?
C7 C6 C14 C13 . . . . -6.67(15) ?
